data_4026105
loop_
_publ_author_name
'Ta-Jung Lu'
'Cheng-Kun Lin'

_publ_section_title
;
 Asymmetric Synthesis of \a-Methyl-\a-Amino Acids via Diastereoselective
 Alkylation of (1S)-(+)-3-Carene Derived Tricyclic Iminolactone
;
_journal_name_full 'Journal of Organic Chemistry'
_journal_page_first 1621
_journal_page_last 1633
_journal_paper_doi 10.1021/jo1022537
_journal_volume 76
_journal_year 2011
_chemical_absolute_configuration unk
_chemical_formula_moiety 'C16 H23 N O4'
_chemical_formula_sum 'C16 H23 N O4'
_chemical_formula_weight 293.35
_space_group_IT_number 19
_symmetry_cell_setting orthorhombic
_symmetry_Int_Tables_number 19
_symmetry_space_group_name_Hall 'P 2ac 2ab'
_symmetry_space_group_name_H-M 'P 21 21 21'
_atom_sites_solution_hydrogens geom
_atom_sites_solution_primary direct
_atom_sites_solution_secondary difmap
_audit_creation_method SHELXL-97
_cell_angle_alpha 90.00
_cell_angle_beta 90.00
_cell_angle_gamma 90.00
_cell_formula_units_Z 4
_cell_length_a 10.0543(2)
_cell_length_b 11.7010(2)
_cell_length_c 13.9510(2)
_cell_measurement_reflns_used 4171
_cell_measurement_temperature 297(2)
_cell_measurement_theta_max 71.4669
_cell_measurement_theta_min 3.1614
_cell_volume 1641.27(5)
_computing_cell_refinement
; 
CrysAlis RED, Oxford Diffraction Ltd., 
Version 1.171.32.29 (release 10-06-2008 CrysAlis171 .NET) 
(compiled Jun 10 2008,16:49:55) 
;
_computing_data_collection
; 
CrysAlis CCD, Oxford Diffraction Ltd., 
Version 1.171.32.29 (release 10-06-2008 CrysAlis171 .NET) 
(compiled Jun 10 2008,16:49:55) 
;
_computing_data_reduction
; 
CrysAlis RED, Oxford Diffraction Ltd., 
Version 1.171.32.29 (release 10-06-2008 CrysAlis171 .NET) 
(compiled Jun 10 2008,16:49:55) 
;
_computing_molecular_graphics 'Bruker SHELXTL'
_computing_publication_material 'Bruker SHELXTL'
_computing_structure_refinement 'SHELXL-97 (Sheldrick, 1997)'
_computing_structure_solution 'SHELXS-97 (Sheldrick, 1990)'
_diffrn_ambient_temperature 297(2)
_diffrn_measured_fraction_theta_full 0.991
_diffrn_measured_fraction_theta_max 0.979
_diffrn_measurement_device_type 'CCD detector'
_diffrn_measurement_method '\w scans'
_diffrn_radiation_monochromator graphite
_diffrn_radiation_probe x-ray
_diffrn_radiation_type CuK\a
_diffrn_radiation_wavelength 1.54178
_diffrn_reflns_av_R_equivalents 0.0110
_diffrn_reflns_av_sigmaI/netI 0.0184
_diffrn_reflns_limit_h_max 12
_diffrn_reflns_limit_h_min -12
_diffrn_reflns_limit_k_max 14
_diffrn_reflns_limit_k_min -13
_diffrn_reflns_limit_l_max 11
_diffrn_reflns_limit_l_min -17
_diffrn_reflns_number 6098
_diffrn_reflns_theta_full 70.00
_diffrn_reflns_theta_max 71.73
_diffrn_reflns_theta_min 4.93
_diffrn_source 'fine-focus sealed tube'
_exptl_absorpt_coefficient_mu 0.693
_exptl_absorpt_correction_T_max 1.00000
_exptl_absorpt_correction_T_min 0.90840
_exptl_absorpt_correction_type multi-scan
_exptl_absorpt_process_details
; 
CrysAlisPro, Oxford Diffraction Ltd., 
Version 1.171.33.46 (release 27-08-2009 CrysAlis171 .NET) 
(compiled Aug 27 2009,17:19:36) 
empirical absorption correction using spherical harmonics, 
 implemented in SCALE3 ABSPACK scaling algorithm. 
;
_exptl_crystal_colour colorless
_exptl_crystal_density_diffrn 1.187
_exptl_crystal_description parallelepiped
_exptl_crystal_F_000 632
_exptl_crystal_size_max 0.65
_exptl_crystal_size_mid 0.62
_exptl_crystal_size_min 0.58
_refine_diff_density_max 0.125
_refine_diff_density_min -0.161
_refine_diff_density_rms 0.036
_refine_ls_abs_structure_details 'Flack H D (1983), Acta Cryst. A39, 876-881'
_refine_ls_abs_structure_Flack 0.1(2)
_refine_ls_extinction_method none
_refine_ls_goodness_of_fit_ref 1.015
_refine_ls_hydrogen_treatment constr
_refine_ls_matrix_type full
_refine_ls_number_parameters 190
_refine_ls_number_reflns 3124
_refine_ls_number_restraints 0
_refine_ls_restrained_S_all 1.015
_refine_ls_R_factor_all 0.0471
_refine_ls_R_factor_gt 0.0419
_refine_ls_shift/su_max 0.001
_refine_ls_shift/su_mean 0.000
_refine_ls_structure_factor_coef Fsqd
_refine_ls_weighting_details 'calc w=1/[\s^2^(Fo^2^)+(0.0830P)^2^+0.0000P] where P=(Fo^2^+2Fc^2^)/3'
_refine_ls_weighting_scheme calc
_refine_ls_wR_factor_gt 0.1140
_refine_ls_wR_factor_ref 0.1171
_reflns_number_gt 2698
_reflns_number_total 3124
_reflns_threshold_expression >2sigma(I)
_cod_data_source_file jo1022537_si_006.cif
_cod_data_source_block co2me
_cod_database_code 4026105

loop_
_symmetry_equiv_pos_as_xyz
'x, y, z'
'-x+1/2, -y, z+1/2'
'-x, y+1/2, -z+1/2'
'x+1/2, -y+1/2, -z'

loop_
_atom_site_label
_atom_site_type_symbol
_atom_site_fract_x
_atom_site_fract_y
_atom_site_fract_z
_atom_site_U_iso_or_equiv
_atom_site_adp_type
_atom_site_occupancy
_atom_site_symmetry_multiplicity
_atom_site_calc_flag
_atom_site_refinement_flags
O1 O -0.01006(12) 0.23959(10) 0.62699(10) 0.0589(3) Uani 1 1 d .
O2 O 0.12013(17) 0.16636(13) 0.51829(11) 0.0763(4) Uani 1 1 d .
O3 O 0.26001(16) 0.12280(12) 0.72272(12) 0.0780(5) Uani 1 1 d .
O4 O 0.47460(17) 0.12064(18) 0.68667(15) 0.1040(7) Uani 1 1 d .
N N 0.19585(14) 0.37986(11) 0.69913(11) 0.0509(3) Uani 1 1 d .
C1 C -0.04354(17) 0.33543(15) 0.68998(13) 0.0532(4) Uani 1 1 d .
C2 C -0.1392(2) 0.2880(2) 0.76574(18) 0.0713(6) Uani 1 1 d .
H2A H -0.1996 0.3483 0.7852 0.086 Uiso 1 1 calc R
H2B H -0.1919 0.2276 0.7371 0.086 Uiso 1 1 calc R
C3 C -0.0709(2) 0.24178(16) 0.85302(17) 0.0672(6) Uani 1 1 d .
H3A H -0.0507 0.1598 0.8521 0.081 Uiso 1 1 calc R
C4 C 0.03671(19) 0.31861(17) 0.89370(14) 0.0610(5) Uani 1 1 d .
H4A H 0.1169 0.2789 0.9157 0.073 Uiso 1 1 calc R
C5 C 0.06186(19) 0.42610(17) 0.83560(13) 0.0560(4) Uani 1 1 d .
H5A H -0.0136 0.4776 0.8391 0.067 Uiso 1 1 calc R
H5B H 0.1405 0.4657 0.8583 0.067 Uiso 1 1 calc R
C6 C 0.08148(17) 0.38316(13) 0.73532(12) 0.0462(4) Uani 1 1 d .
C7 C 0.21456(18) 0.32193(16) 0.60658(12) 0.0532(4) Uani 1 1 d .
C8 C 0.10525(19) 0.23660(14) 0.58011(13) 0.0541(4) Uani 1 1 d .
C9 C -0.1148(2) 0.42480(19) 0.62878(17) 0.0745(6) Uani 1 1 d .
H9A H -0.0543 0.4545 0.5817 0.112 Uiso 1 1 calc R
H9B H -0.1454 0.4859 0.6690 0.112 Uiso 1 1 calc R
H9C H -0.1894 0.3901 0.5972 0.112 Uiso 1 1 calc R
C10 C -0.0861(2) 0.29576(18) 0.95186(16) 0.0709(6) Uani 1 1 d .
C11 C -0.1868(3) 0.3893(2) 0.9696(2) 0.0914(8) Uani 1 1 d .
H11A H -0.1824 0.4129 1.0354 0.137 Uiso 1 1 calc R
H11B H -0.2744 0.3611 0.9558 0.137 Uiso 1 1 calc R
H11C H -0.1677 0.4533 0.9288 0.137 Uiso 1 1 calc R
C12 C -0.0700(4) 0.2157(3) 1.0364(2) 0.1051(10) Uani 1 1 d .
H12A H -0.0056 0.1580 1.0210 0.158 Uiso 1 1 calc R
H12B H -0.1538 0.1803 1.0505 0.158 Uiso 1 1 calc R
H12C H -0.0403 0.2583 1.0912 0.158 Uiso 1 1 calc R
C13 C 0.34660(19) 0.25843(17) 0.61050(15) 0.0620(5) Uani 1 1 d .
H13A H 0.3662 0.2290 0.5471 0.074 Uiso 1 1 calc R
H13B H 0.4161 0.3125 0.6270 0.074 Uiso 1 1 calc R
C14 C 0.35133(19) 0.16163(18) 0.68010(14) 0.0608(5) Uani 1 1 d .
C15 C 0.4925(4) 0.0217(3) 0.7474(3) 0.1308(14) Uani 1 1 d .
H15A H 0.5848 0.0007 0.7483 0.196 Uiso 1 1 calc R
H15B H 0.4408 -0.0407 0.7229 0.196 Uiso 1 1 calc R
H15C H 0.4639 0.0395 0.8113 0.196 Uiso 1 1 calc R
C16 C 0.2253(3) 0.4113(2) 0.52610(16) 0.0807(7) Uani 1 1 d .
H16A H 0.1432 0.4529 0.5215 0.121 Uiso 1 1 calc R
H16B H 0.2427 0.3735 0.4663 0.121 Uiso 1 1 calc R
H16C H 0.2965 0.4633 0.5402 0.121 Uiso 1 1 calc R

loop_
_atom_site_aniso_label
_atom_site_aniso_U_11
_atom_site_aniso_U_22
_atom_site_aniso_U_33
_atom_site_aniso_U_23
_atom_site_aniso_U_13
_atom_site_aniso_U_12
O1 0.0514(7) 0.0500(7) 0.0753(8) -0.0187(6) -0.0078(6) 0.0021(5)
O2 0.0829(9) 0.0730(9) 0.0728(8) -0.0275(8) -0.0104(8) 0.0190(8)
O3 0.0599(8) 0.0820(9) 0.0920(11) 0.0301(9) 0.0104(8) 0.0067(7)
O4 0.0591(9) 0.1235(15) 0.1293(16) 0.0295(13) 0.0098(10) 0.0322(9)
N 0.0519(8) 0.0486(7) 0.0521(8) -0.0008(6) 0.0021(6) -0.0088(6)
C1 0.0461(8) 0.0493(8) 0.0643(10) -0.0161(8) -0.0066(8) 0.0019(7)
C2 0.0454(9) 0.0727(12) 0.0958(16) -0.0178(12) 0.0050(10) -0.0080(9)
C3 0.0620(11) 0.0467(9) 0.0931(14) -0.0021(10) 0.0262(11) 0.0022(8)
C4 0.0574(10) 0.0625(10) 0.0631(10) 0.0043(10) 0.0069(9) 0.0078(9)
C5 0.0569(10) 0.0554(9) 0.0556(9) -0.0082(8) 0.0029(8) -0.0074(8)
C6 0.0475(9) 0.0393(7) 0.0517(9) -0.0024(7) -0.0027(7) -0.0009(7)
C7 0.0568(9) 0.0533(9) 0.0494(9) 0.0049(8) 0.0046(8) 0.0013(8)
C8 0.0603(10) 0.0486(9) 0.0533(9) -0.0033(8) -0.0086(8) 0.0124(8)
C9 0.0721(13) 0.0670(11) 0.0844(14) -0.0167(11) -0.0207(11) 0.0191(10)
C10 0.0774(13) 0.0577(10) 0.0776(12) 0.0086(10) 0.0282(11) 0.0085(10)
C11 0.0964(17) 0.0687(13) 0.109(2) 0.0060(13) 0.0465(16) 0.0200(13)
C12 0.126(2) 0.0888(17) 0.1008(18) 0.0289(15) 0.0469(18) 0.0234(17)
C13 0.0528(10) 0.0733(12) 0.0599(10) -0.0003(10) 0.0150(8) -0.0018(9)
C14 0.0504(9) 0.0695(11) 0.0625(11) -0.0029(9) 0.0013(8) 0.0072(9)
C15 0.102(2) 0.134(3) 0.156(3) 0.041(3) -0.010(2) 0.057(2)
C16 0.1087(18) 0.0679(12) 0.0655(13) 0.0180(11) 0.0136(13) 0.0064(13)

loop_
_atom_type_symbol
_atom_type_description
_atom_type_scat_dispersion_real
_atom_type_scat_dispersion_imag
_atom_type_scat_source
C C 0.0181 0.0091 'International Tables Vol C Tables 4.2.6.8 and 6.1.1.4'
H H 0.0000 0.0000 'International Tables Vol C Tables 4.2.6.8 and 6.1.1.4'
N N 0.0311 0.0180 'International Tables Vol C Tables 4.2.6.8 and 6.1.1.4'
O O 0.0492 0.0322 'International Tables Vol C Tables 4.2.6.8 and 6.1.1.4'

loop_
_geom_angle_atom_site_label_1
_geom_angle_atom_site_label_2
_geom_angle_atom_site_label_3
_geom_angle
C8 O1 C1 121.00(13)
C14 O4 C15 116.4(2)
C6 N C7 118.95(14)
O1 C1 C6 110.03(13)
O1 C1 C2 106.31(15)
C6 C1 C2 111.49(15)
O1 C1 C9 107.25(14)
C6 C1 C9 111.72(16)
C2 C1 C9 109.80(17)
C3 C2 C1 113.76(15)
C3 C2 H2A 108.8
C1 C2 H2A 108.8
C3 C2 H2B 108.8
C1 C2 H2B 108.8
H2A C2 H2B 107.7
C4 C3 C10 59.17(14)
C4 C3 C2 114.65(17)
C10 C3 C2 122.62(18)
C4 C3 H3A 115.9
C10 C3 H3A 115.9
C2 C3 H3A 115.9
C10 C4 C3 60.67(14)
C10 C4 C5 124.98(17)
C3 C4 C5 114.22(16)
C10 C4 H4A 115.0
C3 C4 H4A 115.0
C5 C4 H4A 115.0
C6 C5 C4 104.04(15)
C6 C5 H5A 110.9
C4 C5 H5A 110.9
C6 C5 H5B 110.9
C4 C5 H5B 110.9
H5A C5 H5B 109.0
N C6 C5 120.37(15)
N C6 C1 125.49(15)
C5 C6 C1 113.84(15)
N C7 C8 114.89(14)
N C7 C13 107.75(16)
C8 C7 C13 108.46(14)
N C7 C16 109.67(15)
C8 C7 C16 108.53(16)
C13 C7 C16 107.28(16)
O2 C8 O1 118.64(18)
O2 C8 C7 122.04(18)
O1 C8 C7 119.33(14)
C1 C9 H9A 109.5
C1 C9 H9B 109.5
H9A C9 H9B 109.5
C1 C9 H9C 109.5
H9A C9 H9C 109.5
H9B C9 H9C 109.5
C4 C10 C12 116.3(2)
C4 C10 C3 60.16(13)
C12 C10 C3 115.94(19)
C4 C10 C11 120.70(19)
C12 C10 C11 113.1(2)
C3 C10 C11 121.0(2)
C10 C11 H11A 109.5
C10 C11 H11B 109.5
H11A C11 H11B 109.5
C10 C11 H11C 109.5
H11A C11 H11C 109.5
H11B C11 H11C 109.5
C10 C12 H12A 109.5
C10 C12 H12B 109.5
H12A C12 H12B 109.5
C10 C12 H12C 109.5
H12A C12 H12C 109.5
H12B C12 H12C 109.5
C14 C13 C7 114.93(15)
C14 C13 H13A 108.5
C7 C13 H13A 108.5
C14 C13 H13B 108.5
C7 C13 H13B 108.5
H13A C13 H13B 107.5
O3 C14 O4 123.3(2)
O3 C14 C13 126.37(18)
O4 C14 C13 110.34(18)
O4 C15 H15A 109.5
O4 C15 H15B 109.5
H15A C15 H15B 109.5
O4 C15 H15C 109.5
H15A C15 H15C 109.5
H15B C15 H15C 109.5
C7 C16 H16A 109.5
C7 C16 H16B 109.5
H16A C16 H16B 109.5
C7 C16 H16C 109.5
H16A C16 H16C 109.5
H16B C16 H16C 109.5

loop_
_geom_bond_atom_site_label_1
_geom_bond_atom_site_label_2
_geom_bond_distance
O1 C8 1.331(2)
O1 C1 1.464(2)
O2 C8 1.201(2)
O3 C14 1.185(2)
O4 C14 1.332(2)
O4 C15 1.446(3)
N C6 1.256(2)
N C7 1.470(2)
C1 C6 1.514(2)
C1 C2 1.533(3)
C1 C9 1.528(3)
C2 C3 1.499(3)
C2 H2A 0.9700
C2 H2B 0.9700
C3 C4 1.517(3)
C3 C10 1.524(3)
C3 H3A 0.9800
C4 C10 1.501(3)
C4 C5 1.518(3)
C4 H4A 0.9800
C5 C6 1.499(2)
C5 H5A 0.9700
C5 H5B 0.9700
C7 C8 1.530(3)
C7 C13 1.522(3)
C7 C16 1.538(3)
C9 H9A 0.9600
C9 H9B 0.9600
C9 H9C 0.9600
C10 C12 1.515(3)
C10 C11 1.512(3)
C11 H11A 0.9600
C11 H11B 0.9600
C11 H11C 0.9600
C12 H12A 0.9600
C12 H12B 0.9600
C12 H12C 0.9600
C13 C14 1.493(3)
C13 H13A 0.9700
C13 H13B 0.9700
C15 H15A 0.9600
C15 H15B 0.9600
C15 H15C 0.9600
C16 H16A 0.9600
C16 H16B 0.9600
C16 H16C 0.9600
